data_7026032
loop_
_publ_author_name
'Cho, Hyeon Mo'
'Lim, Young Mook'
'Lee, Myong Euy'

_publ_section_title
;
 Reactivities of chlorotrisylsilylenoid with ketones.
;
_journal_issue 39
_journal_name_full 'Dalton transactions (Cambridge, England : 2003)'
_journal_page_first 9232
_journal_page_last 9234
_journal_paper_doi 10.1039/c0dt00147c
_journal_volume 39
_journal_year 2010
_chemical_formula_sum 'C25 H41 Cl O3 Si4'
_chemical_formula_weight 536.38
_chemical_name_common 2,5-dioxasilolane
_chemical_name_systematic
;
?
;
_space_group_IT_number 14
_symmetry_cell_setting monoclinic
_symmetry_space_group_name_Hall '-P 2ybc'
_symmetry_space_group_name_H-M 'P 1 21/c 1'
_atom_sites_solution_hydrogens geom
_atom_sites_solution_primary direct
_atom_sites_solution_secondary difmap
_audit_creation_method SHELXL-97
_cell_angle_alpha 90.00
_cell_angle_beta 91.569(2)
_cell_angle_gamma 90.00
_cell_formula_units_Z 4
_cell_length_a 17.846(2)
_cell_length_b 9.1122(12)
_cell_length_c 18.625(2)
_cell_measurement_temperature 273(2)
_cell_volume 3027.6(6)
_computing_cell_refinement 'Bruker SAINT'
_computing_data_collection 'Bruker SMART'
_computing_data_reduction 'Bruker SAINT'
_computing_molecular_graphics 'Bruker SHELXTL'
_computing_publication_material 'Bruker SHELXTL'
_computing_structure_refinement 'SHELXL-97 (Sheldrick, 1997)'
_computing_structure_solution 'SHELXS-97 (Sheldrick, 1990)'
_diffrn_ambient_temperature 273(2)
_diffrn_measured_fraction_theta_full 0.963
_diffrn_measured_fraction_theta_max 0.963
_diffrn_measurement_device_type 'CCD area detector'
_diffrn_measurement_method 'phi and omega scans'
_diffrn_radiation_monochromator graphite
_diffrn_radiation_source 'fine-focus sealed tube'
_diffrn_radiation_type MoK\a
_diffrn_radiation_wavelength 0.71073
_diffrn_reflns_av_R_equivalents 0.0400
_diffrn_reflns_av_sigmaI/netI 0.0684
_diffrn_reflns_limit_h_max 13
_diffrn_reflns_limit_h_min -20
_diffrn_reflns_limit_k_max 10
_diffrn_reflns_limit_k_min -10
_diffrn_reflns_limit_l_max 15
_diffrn_reflns_limit_l_min -20
_diffrn_reflns_number 7682
_diffrn_reflns_theta_full 24.00
_diffrn_reflns_theta_max 24.00
_diffrn_reflns_theta_min 2.19
_exptl_absorpt_coefficient_mu 0.308
_exptl_absorpt_correction_type none
_exptl_crystal_colour colourless
_exptl_crystal_density_diffrn 1.177
_exptl_crystal_density_method 'not measured'
_exptl_crystal_F_000 1148
_refine_diff_density_max 0.644
_refine_diff_density_min -0.333
_refine_diff_density_rms 0.058
_refine_ls_extinction_method none
_refine_ls_goodness_of_fit_ref 1.077
_refine_ls_hydrogen_treatment mixed
_refine_ls_matrix_type full
_refine_ls_number_parameters 339
_refine_ls_number_reflns 4583
_refine_ls_number_restraints 6
_refine_ls_restrained_S_all 1.077
_refine_ls_R_factor_all 0.1148
_refine_ls_R_factor_gt 0.0669
_refine_ls_shift/su_max 0.000
_refine_ls_shift/su_mean 0.000
_refine_ls_structure_factor_coef Fsqd
_refine_ls_weighting_details 'calc w=1/[\s^2^(Fo^2^)+(0.1207P)^2^+0.0256P] where P=(Fo^2^+2Fc^2^)/3'
_refine_ls_weighting_scheme calc
_refine_ls_wR_factor_gt 0.1917
_refine_ls_wR_factor_ref 0.2182
_reflns_number_gt 2631
_reflns_number_total 4583
_reflns_threshold_expression >2sigma(I)
_cod_data_source_file c0dt00147c.txt
_cod_data_source_block compound_6
_cod_depositor_comments
;
The following automatic conversions were performed:

'_symmetry_cell_setting' value 'Monoclinic' changed to 'monoclinic'
according to /home/saulius/struct/CIF-dictionaries/cif_core.dic
dictionary named 'cif_core.dic' version 2.4.2 from 2011-04-26.

Automatic conversion script
Id: cif_fix_values 1891 2012-01-12 08:04:46Z andrius 
;
_cod_original_cell_volume 3027.6(7)
_cod_original_sg_symbol_H-M P2(1)/c
_cod_database_code 7026032

loop_
_symmetry_equiv_pos_as_xyz
'x, y, z'
'-x, y+1/2, -z+1/2'
'-x, -y, -z'
'x, -y-1/2, z-1/2'

loop_
_atom_site_label
_atom_site_type_symbol
_atom_site_fract_x
_atom_site_fract_y
_atom_site_fract_z
_atom_site_U_iso_or_equiv
_atom_site_adp_type
_atom_site_occupancy
_atom_site_symmetry_multiplicity
_atom_site_calc_flag
_atom_site_refinement_flags
_atom_site_disorder_assembly
_atom_site_disorder_group
Cl1 Cl 0.12896(8) 0.60141(16) 0.07773(9) 0.0739(5) Uani 0.811(2) 1 d P A 1
Si1 Si 0.21003(8) 0.44260(17) 0.09991(8) 0.0483(5) Uani 0.811(2) 1 d P A 1
Si3 Si 0.23704(10) 0.11697(19) 0.12865(10) 0.0675(6) Uani 0.811(2) 1 d P A 1
C22 C 0.33951(18) 0.1749(4) 0.14949(19) 0.0807(12) Uani 0.811(2) 1 d P A 1
H22A H 0.3491 0.2679 0.1273 0.121 Uiso 0.811(2) 1 calc PR A 1
H22B H 0.3729 0.1024 0.1310 0.121 Uiso 0.811(2) 1 calc PR A 1
H22C H 0.3474 0.1833 0.2005 0.121 Uiso 0.811(2) 1 calc PR A 1
Si4 Si 0.07450(9) 0.2360(2) 0.09179(10) 0.0673(6) Uani 0.811(2) 1 d P A 1
C25 C 0.0449(7) 0.0405(13) 0.1037(8) 0.089(3) Uani 0.811(2) 1 d P A 1
H25A H 0.0394 0.0203 0.1538 0.133 Uiso 0.811(2) 1 calc PR A 1
H25B H 0.0822 -0.0235 0.0846 0.133 Uiso 0.811(2) 1 calc PR A 1
H25C H -0.0021 0.0244 0.0786 0.133 Uiso 0.811(2) 1 calc PR A 1
Cl1' Cl 0.33951(18) 0.1749(4) 0.14949(19) 0.0807(12) Uani 0.189(2) 1 d P A 2
Si1' Si 0.2640(4) 0.3342(8) 0.1203(4) 0.055(2) Uani 0.189(2) 1 d P A 2
Si3' Si 0.1613(4) 0.0648(8) 0.1187(4) 0.069(2) Uani 0.189(2) 1 d P A 2
C22' C 0.064(3) 0.006(6) 0.095(3) 0.067(14) Uani 0.189(2) 1 d PU A 2
H22D H 0.0524 -0.0823 0.1208 0.100 Uiso 0.189(2) 1 calc PR A 2
H22E H 0.0595 -0.0128 0.0443 0.100 Uiso 0.189(2) 1 calc PR A 2
H22F H 0.0294 0.0818 0.1077 0.100 Uiso 0.189(2) 1 calc PR A 2
Si4' Si 0.0960(4) 0.3832(9) 0.0888(4) 0.069(3) Uani 0.189(2) 1 d P A 2
C25' C 0.12896(8) 0.60141(16) 0.07773(9) 0.0739(5) Uani 0.189(2) 1 d P A 2
H25D H 0.1486 0.6371 0.1229 0.111 Uiso 0.189(2) 1 calc PR A 2
H25E H 0.0865 0.6597 0.0628 0.111 Uiso 0.189(2) 1 calc PR A 2
H25F H 0.1669 0.6080 0.0424 0.111 Uiso 0.189(2) 1 calc PR A 2
Si2 Si 0.15608(8) 0.31676(19) 0.24174(8) 0.0750(5) Uani 1 1 d . A .
O2 O 0.27937(16) 0.5223(4) 0.14744(16) 0.0643(9) Uani 1 1 d . . .
O1 O 0.25785(17) 0.4185(3) 0.02625(16) 0.0647(9) Uani 1 1 d . . .
O3 O 0.38769(18) 0.4198(4) 0.03568(16) 0.0693(10) Uani 1 1 d . . .
C1 C 0.3242(2) 0.5081(5) 0.0267(2) 0.0588(13) Uani 1 1 d . A .
C2 C 0.3254(3) 0.5987(6) -0.0418(3) 0.0684(14) Uani 1 1 d . . .
C3 C 0.2604(4) 0.6394(7) -0.0776(3) 0.0923(18) Uani 1 1 d . A .
H3 H 0.2143 0.6071 -0.0615 0.111 Uiso 1 1 calc R . .
C4 C 0.2634(6) 0.7284(9) -0.1375(4) 0.124(3) Uani 1 1 d . . .
H4 H 0.2191 0.7562 -0.1612 0.149 Uiso 1 1 calc R A .
C5 C 0.3303(9) 0.7762(10) -0.1627(5) 0.153(4) Uani 1 1 d . A .
H5 H 0.3315 0.8349 -0.2035 0.184 Uiso 1 1 calc R . .
C6 C 0.3947(6) 0.7377(9) -0.1279(5) 0.130(3) Uani 1 1 d . . .
H6 H 0.4402 0.7708 -0.1448 0.156 Uiso 1 1 calc R A .
C7 C 0.3938(4) 0.6483(7) -0.0665(3) 0.099(2) Uani 1 1 d . A .
H7 H 0.4384 0.6226 -0.0426 0.118 Uiso 1 1 calc R . .
C8 C 0.3183(2) 0.6079(5) 0.0953(2) 0.0580(13) Uani 1 1 d . A .
C9 C 0.3924(2) 0.6610(6) 0.1270(2) 0.0576(12) Uani 1 1 d . . .
C10 C 0.4158(3) 0.8015(6) 0.1108(3) 0.0717(15) Uani 1 1 d . A .
H10 H 0.3863 0.8604 0.0806 0.086 Uiso 1 1 calc R . .
C11 C 0.4830(3) 0.8553(6) 0.1391(3) 0.0842(18) Uani 1 1 d . . .
H11 H 0.4989 0.9493 0.1273 0.101 Uiso 1 1 calc R A .
C12 C 0.5255(3) 0.7704(8) 0.1842(3) 0.0824(18) Uani 1 1 d . A .
H12 H 0.5699 0.8076 0.2041 0.099 Uiso 1 1 calc R . .
C13 C 0.5037(3) 0.6313(8) 0.2006(3) 0.0861(18) Uani 1 1 d . . .
H13 H 0.5338 0.5736 0.2308 0.103 Uiso 1 1 calc R A .
C14 C 0.4373(3) 0.5760(6) 0.1723(3) 0.0729(15) Uani 1 1 d . A .
H14 H 0.4225 0.4812 0.1839 0.087 Uiso 1 1 calc R . .
C15 C 0.3986(3) 0.3138(7) -0.0196(3) 0.0938(19) Uani 1 1 d . A .
H15A H 0.3514 0.2702 -0.0332 0.141 Uiso 1 1 calc R . .
H15B H 0.4324 0.2391 -0.0022 0.141 Uiso 1 1 calc R . .
H15C H 0.4195 0.3611 -0.0606 0.141 Uiso 1 1 calc R . .
C16 C 0.1694(2) 0.2788(5) 0.1408(2) 0.0494(11) Uani 1 1 d . . .
C17 C 0.1243(3) 0.5091(7) 0.2578(3) 0.0938(19) Uani 1 1 d . . .
H17A H 0.0750 0.5226 0.2368 0.141 Uiso 1 1 calc R A .
H17B H 0.1584 0.5764 0.2363 0.141 Uiso 1 1 calc R . .
H17C H 0.1230 0.5271 0.3085 0.141 Uiso 1 1 calc R . .
C18 C 0.0857(4) 0.1906(8) 0.2807(3) 0.102(2) Uani 1 1 d . . .
H18A H 0.1031 0.0912 0.2773 0.153 Uiso 1 1 calc R A .
H18B H 0.0388 0.2003 0.2546 0.153 Uiso 1 1 calc R . .
H18C H 0.0789 0.2152 0.3302 0.153 Uiso 1 1 calc R . .
C19 C 0.2460(3) 0.2950(8) 0.2958(3) 0.107(2) Uani 1 1 d . . .
H19A H 0.2386 0.3270 0.3442 0.161 Uiso 1 1 calc R A .
H19B H 0.2845 0.3532 0.2747 0.161 Uiso 1 1 calc R . .
H19C H 0.2607 0.1936 0.2959 0.161 Uiso 1 1 calc R . .
C20 C 0.2140(4) -0.0439(6) 0.1887(3) 0.099(2) Uani 1 1 d . . .
H20A H 0.2490 -0.1220 0.1811 0.119 Uiso 0.811(2) 1 calc PR A 1
H20B H 0.1641 -0.0777 0.1774 0.119 Uiso 0.811(2) 1 calc PR A 1
H20C H 0.2172 -0.0136 0.2380 0.119 Uiso 0.811(2) 1 calc PR A 1
H20D H 0.2642 -0.0069 0.1938 0.119 Uiso 0.189(2) 1 d PR A 2
H20E H 0.2154 -0.1451 0.1745 0.119 Uiso 0.189(2) 1 d PR A 2
H20F H 0.1894 -0.0356 0.2337 0.119 Uiso 0.189(2) 1 d PR A 2
C21 C 0.2296(3) 0.0459(7) 0.0333(3) 0.0955(19) Uani 1 1 d . . .
H21A H 0.2637 -0.0347 0.0279 0.115 Uiso 0.811(2) 1 calc PR A 1
H21B H 0.2422 0.1230 0.0007 0.115 Uiso 0.811(2) 1 calc PR A 1
H21C H 0.1793 0.0133 0.0231 0.115 Uiso 0.811(2) 1 calc PR A 1
H21D H 0.2785 0.0829 0.0463 0.115 Uiso 0.189(2) 1 d PR A 2
H21E H 0.2092 0.1014 -0.0064 0.115 Uiso 0.189(2) 1 d PR A 2
H21F H 0.2334 -0.0554 0.0199 0.115 Uiso 0.189(2) 1 d PR A 2
C23 C 0.0823(3) 0.2768(7) -0.0073(3) 0.0882(18) Uani 1 1 d . . .
H23A H 0.0975 0.3769 -0.0135 0.106 Uiso 0.811(2) 1 calc PR A 1
H23B H 0.0346 0.2614 -0.0311 0.106 Uiso 0.811(2) 1 calc PR A 1
H23C H 0.1188 0.2127 -0.0276 0.106 Uiso 0.811(2) 1 calc PR A 1
H23D H 0.0450 0.3265 -0.0363 0.106 Uiso 0.189(2) 1 d PR A 2
H23E H 0.0666 0.1776 0.0011 0.106 Uiso 0.189(2) 1 d PR A 2
H23F H 0.1290 0.2763 -0.0317 0.106 Uiso 0.189(2) 1 d PR A 2
C24 C -0.0052(3) 0.3498(7) 0.1252(3) 0.0957(19) Uani 1 1 d . . .
H24A H 0.0074 0.4519 0.1218 0.115 Uiso 0.811(2) 1 calc PR A 1
H24B H -0.0141 0.3252 0.1744 0.115 Uiso 0.811(2) 1 calc PR A 1
H24C H -0.0496 0.3303 0.0964 0.115 Uiso 0.811(2) 1 calc PR A 1
H24D H -0.0410 0.4053 0.0970 0.115 Uiso 0.189(2) 1 d PR A 2
H24E H -0.0067 0.3805 0.1744 0.115 Uiso 0.189(2) 1 d PR A 2
H24F H -0.0172 0.2473 0.1219 0.115 Uiso 0.189(2) 1 d PR A 2

loop_
_atom_site_aniso_label
_atom_site_aniso_U_11
_atom_site_aniso_U_22
_atom_site_aniso_U_33
_atom_site_aniso_U_23
_atom_site_aniso_U_13
_atom_site_aniso_U_12
Cl1 0.0486(8) 0.0671(10) 0.1053(12) 0.0005(9) -0.0094(8) 0.0143(7)
Si1 0.0335(8) 0.0529(10) 0.0579(10) -0.0038(8) -0.0062(7) 0.0030(7)
Si3 0.0660(12) 0.0612(11) 0.0747(12) -0.0005(9) -0.0112(9) 0.0065(9)
C22 0.064(2) 0.082(2) 0.096(3) -0.005(2) -0.0233(18) 0.0231(19)
Si4 0.0492(10) 0.0792(14) 0.0729(12) -0.0054(10) -0.0100(8) -0.0137(9)
C25 0.076(7) 0.089(8) 0.101(7) -0.024(6) 0.009(6) -0.037(6)
Cl1' 0.064(2) 0.082(2) 0.096(3) -0.005(2) -0.0233(18) 0.0231(19)
Si1' 0.043(4) 0.068(5) 0.053(4) -0.007(4) -0.003(3) 0.007(3)
Si3' 0.063(5) 0.058(5) 0.085(5) -0.007(4) -0.004(4) -0.011(4)
C22' 0.066(14) 0.067(14) 0.067(14) 0.000(2) 0.002(2) 0.000(2)
Si4' 0.047(4) 0.077(6) 0.083(6) -0.008(4) -0.004(4) 0.008(4)
C25' 0.0486(8) 0.0671(10) 0.1053(12) 0.0005(9) -0.0094(8) 0.0143(7)
Si2 0.0600(9) 0.1023(13) 0.0627(10) -0.0110(9) 0.0024(7) -0.0140(8)
O2 0.0510(18) 0.081(2) 0.061(2) -0.0126(18) 0.0043(15) -0.0200(17)
O1 0.0577(19) 0.079(2) 0.0574(19) -0.0132(17) 0.0064(15) -0.0204(17)
O3 0.059(2) 0.084(2) 0.065(2) -0.0136(19) 0.0030(16) 0.0058(18)
C1 0.044(3) 0.069(3) 0.063(3) -0.007(3) 0.001(2) -0.006(2)
C2 0.068(3) 0.074(4) 0.063(3) -0.005(3) -0.004(3) -0.011(3)
C3 0.095(5) 0.112(5) 0.069(4) 0.008(4) -0.016(3) 0.001(4)
C4 0.164(8) 0.127(7) 0.079(5) 0.006(5) -0.027(5) 0.026(6)
C5 0.261(15) 0.109(7) 0.091(7) 0.025(5) 0.019(8) -0.002(8)
C6 0.176(9) 0.122(7) 0.093(6) 0.013(5) 0.020(6) -0.057(6)
C7 0.096(5) 0.116(5) 0.083(4) 0.005(4) 0.006(4) -0.038(4)
C8 0.044(3) 0.071(3) 0.059(3) -0.008(3) 0.004(2) -0.017(2)
C9 0.043(3) 0.071(3) 0.059(3) -0.010(3) 0.000(2) -0.006(2)
C10 0.050(3) 0.063(4) 0.102(4) -0.015(3) -0.002(3) -0.002(3)
C11 0.068(4) 0.066(4) 0.120(5) -0.029(4) 0.009(4) -0.017(3)
C12 0.046(3) 0.110(5) 0.091(4) -0.035(4) -0.005(3) -0.006(3)
C13 0.059(3) 0.122(5) 0.076(4) -0.001(4) -0.014(3) -0.006(4)
C14 0.063(3) 0.092(4) 0.064(3) 0.008(3) -0.012(3) -0.015(3)
C15 0.091(4) 0.097(5) 0.094(4) -0.039(4) 0.020(3) 0.001(4)
C16 0.037(2) 0.058(3) 0.053(3) 0.000(2) -0.001(2) -0.002(2)
C17 0.083(4) 0.109(5) 0.090(4) -0.044(4) 0.009(3) -0.011(4)
C18 0.104(5) 0.132(5) 0.072(4) 0.000(4) 0.017(3) -0.043(4)
C19 0.092(4) 0.163(6) 0.066(4) -0.008(4) -0.027(3) -0.015(4)
C20 0.132(5) 0.056(3) 0.108(5) 0.015(3) -0.024(4) 0.004(4)
C21 0.111(5) 0.086(4) 0.090(4) -0.023(3) 0.002(4) 0.023(4)
C23 0.069(4) 0.122(5) 0.072(4) 0.000(3) -0.022(3) -0.001(3)
C24 0.045(3) 0.120(5) 0.123(5) -0.003(4) 0.005(3) -0.007(3)

loop_
_atom_type_symbol
_atom_type_description
_atom_type_scat_dispersion_real
_atom_type_scat_dispersion_imag
_atom_type_scat_source
C C 0.0033 0.0016 'International Tables Vol C Tables 4.2.6.8 and 6.1.1.4'
H H 0.0000 0.0000 'International Tables Vol C Tables 4.2.6.8 and 6.1.1.4'
O O 0.0106 0.0060 'International Tables Vol C Tables 4.2.6.8 and 6.1.1.4'
Si Si 0.0817 0.0704 'International Tables Vol C Tables 4.2.6.8 and 6.1.1.4'
Cl Cl 0.1484 0.1585 'International Tables Vol C Tables 4.2.6.8 and 6.1.1.4'

loop_
_geom_angle_atom_site_label_1
_geom_angle_atom_site_label_2
_geom_angle_atom_site_label_3
_geom_angle
O1 Si1 O2 96.09(16)
O1 Si1 C16 117.14(19)
O2 Si1 C16 115.48(18)
O1 Si1 Cl1 107.47(14)
O2 Si1 Cl1 107.73(15)
C16 Si1 Cl1 111.58(15)
C21 Si3 C20 106.2(3)
C21 Si3 C16 110.2(2)
C20 Si3 C16 112.1(3)
C21 Si3 C22 108.9(2)
C20 Si3 C22 108.2(2)
C16 Si3 C22 111.14(18)
C21 Si3 H20D 116.7
C20 Si3 H20D 30.3
C16 Si3 H20D 126.0
C22 Si3 H20D 77.9
C21 Si3 H21D 30.3
C20 Si3 H21D 118.9
C16 Si3 H21D 121.4
C22 Si3 H21D 78.7
H20D Si3 H21D 112.6
Si3 C22 H22A 109.5
Si3 C22 H22B 109.5
H22A C22 H22B 109.5
Si3 C22 H22C 109.5
H22A C22 H22C 109.5
H22B C22 H22C 109.5
C25 Si4 C24 105.5(4)
C25 Si4 C23 109.3(5)
C24 Si4 C23 106.9(3)
C25 Si4 C16 112.4(5)
C24 Si4 C16 113.1(2)
C23 Si4 C16 109.4(2)
C25 Si4 H23E 79.2
C24 Si4 H23E 116.1
C23 Si4 H23E 30.2
C16 Si4 H23E 123.6
C25 Si4 H24F 75.4
C24 Si4 H24F 30.4
C23 Si4 H24F 113.3
C16 Si4 H24F 130.5
H23E Si4 H24F 105.8
Si4 C25 H25A 109.5
Si4 C25 H25B 109.5
H25A C25 H25B 109.5
Si4 C25 H25C 109.5
H25A C25 H25C 109.5
H25B C25 H25C 109.5
O2 Si1' C16 109.9(4)
O2 Si1' O1 83.1(3)
C16 Si1' O1 105.9(3)
C22' Si3' C20 117.4(19)
C22' Si3' C16 113.1(16)
C20 Si3' C16 110.0(4)
C22' Si3' C21 111.4(18)
C20 Si3' C21 101.4(5)
C16 Si3' C21 101.6(4)
Si3' C22' H22D 109.5
Si3' C22' H22E 109.5
H22D C22' H22E 109.5
Si3' C22' H22F 109.5
H22D C22' H22F 109.5
H22E C22' H22F 109.5
C16 Si4' C24 112.3(5)
C16 Si4' C23 106.1(4)
C24 Si4' C23 98.0(4)
C18 Si2 C17 107.8(3)
C18 Si2 C19 107.5(3)
C17 Si2 C19 105.8(3)
C18 Si2 C16 111.7(2)
C17 Si2 C16 111.7(2)
C19 Si2 C16 112.1(2)
C8 O2 Si1 104.0(2)
C8 O2 Si1' 113.4(3)
Si1 O2 Si1' 48.2(2)
C1 O1 Si1 111.4(3)
C1 O1 Si1' 101.3(3)
Si1 O1 Si1' 46.4(2)
C1 O3 C15 115.4(4)
O3 C1 O1 109.8(4)
O3 C1 C2 112.6(4)
O1 C1 C2 109.5(4)
O3 C1 C8 107.9(3)
O1 C1 C8 105.0(3)
C2 C1 C8 111.7(4)
C3 C2 C7 119.3(6)
C3 C2 C1 121.5(5)
C7 C2 C1 119.1(5)
C2 C3 C4 119.9(7)
C2 C3 H3 120.0
C4 C3 H3 120.0
C5 C4 C3 121.3(9)
C5 C4 H4 119.4
C3 C4 H4 119.4
C6 C5 C4 119.5(9)
C6 C5 H5 120.3
C4 C5 H5 120.3
C5 C6 C7 120.9(9)
C5 C6 H6 119.5
C7 C6 H6 119.5
C2 C7 C6 119.1(7)
C2 C7 H7 120.5
C6 C7 H7 120.5
O2 C8 C9 110.1(4)
O2 C8 C1 106.2(3)
C9 C8 C1 115.1(4)
C10 C9 C14 118.6(4)
C10 C9 C8 118.5(4)
C14 C9 C8 123.0(5)
C9 C10 C11 120.5(5)
C9 C10 H10 119.8
C11 C10 H10 119.8
C12 C11 C10 119.8(5)
C12 C11 H11 120.1
C10 C11 H11 120.1
C11 C12 C13 120.7(5)
C11 C12 H12 119.6
C13 C12 H12 119.6
C12 C13 C14 120.1(6)
C12 C13 H13 119.9
C14 C13 H13 119.9
C13 C14 C9 120.3(5)
C13 C14 H14 119.8
C9 C14 H14 119.8
O3 C15 H15A 109.5
O3 C15 H15B 109.5
H15A C15 H15B 109.5
O3 C15 H15C 109.5
H15A C15 H15C 109.5
H15B C15 H15C 109.5
Si1' C16 Si1 46.0(3)
Si1' C16 Si4' 113.1(4)
Si1 C16 Si4' 69.5(3)
Si1' C16 Si3 66.3(3)
Si1 C16 Si3 108.6(2)
Si4' C16 Si3 139.8(3)
Si1' C16 Si2 107.2(3)
Si1 C16 Si2 108.6(2)
Si4' C16 Si2 108.1(3)
Si3 C16 Si2 110.2(2)
Si1' C16 Si4 139.7(3)
Si1 C16 Si4 108.6(2)
Si4' C16 Si4 43.0(3)
Si3 C16 Si4 109.5(2)
Si2 C16 Si4 111.4(2)
Si1' C16 Si3' 106.9(4)
Si1 C16 Si3' 137.4(3)
Si4' C16 Si3' 110.2(4)
Si3 C16 Si3' 43.1(2)
Si2 C16 Si3' 111.4(3)
Si4 C16 Si3' 69.5(3)
Si2 C17 H17A 109.5
Si2 C17 H17B 109.5
H17A C17 H17B 109.5
Si2 C17 H17C 109.5
H17A C17 H17C 109.5
H17B C17 H17C 109.5
Si2 C18 H18A 109.5
Si2 C18 H18B 109.5
H18A C18 H18B 109.5
Si2 C18 H18C 109.5
H18A C18 H18C 109.5
H18B C18 H18C 109.5
Si2 C19 H19A 109.5
Si2 C19 H19B 109.5
H19A C19 H19B 109.5
Si2 C19 H19C 109.5
H19A C19 H19C 109.5
H19B C19 H19C 109.5
Si3' C20 Si3 45.0(3)
Si3' C20 H20A 127.3
Si3 C20 H20A 109.5
Si3' C20 H20B 64.6
Si3 C20 H20B 109.5
H20A C20 H20B 109.5
Si3' C20 H20C 122.0
Si3 C20 H20C 109.5
H20A C20 H20C 109.5
H20B C20 H20C 109.5
Si3' C20 H20D 109.5
Si3 C20 H20D 64.5
H20A C20 H20D 70.5
H20B C20 H20D 172.9
H20C C20 H20D 76.8
Si3' C20 H20E 109.5
Si3 C20 H20E 124.9
H20A C20 H20E 39.2
H20B C20 H20E 70.3
H20C C20 H20E 122.7
H20D C20 H20E 109.5
Si3' C20 H20F 109.5
Si3 C20 H20F 124.4
H20A C20 H20F 120.2
H20B C20 H20F 76.9
H20C C20 H20F 32.6
H20D C20 H20F 109.5
H20E C20 H20F 109.5
Si3 C21 Si3' 42.8(2)
Si3 C21 H21A 109.5
Si3' C21 H21A 122.8
Si3 C21 H21B 109.5
Si3' C21 H21B 126.0
H21A C21 H21B 109.5
Si3 C21 H21C 109.5
Si3' C21 H21C 66.7
H21A C21 H21C 109.5
H21B C21 H21C 109.5
Si3 C21 H21D 66.7
Si3' C21 H21D 109.5
H21A C21 H21D 73.9
H21B C21 H21D 71.1
H21C C21 H21D 175.8
Si3 C21 H21E 123.9
Si3' C21 H21E 109.5
H21A C21 H21E 123.3
H21B C21 H21E 38.4
H21C C21 H21E 71.1
H21D C21 H21E 109.5
Si3 C21 H21F 124.8
Si3' C21 H21F 109.5
H21A C21 H21F 35.6
H21B C21 H21F 121.3
H21C C21 H21F 73.9
H21D C21 H21F 109.5
H21E C21 H21F 109.5
Si4 C23 Si4' 41.4(3)
Si4 C23 H23A 109.5
Si4' C23 H23A 68.1
Si4 C23 H23B 109.5
Si4' C23 H23B 123.8
H23A C23 H23B 109.5
Si4 C23 H23C 109.5
Si4' C23 H23C 124.5
H23A C23 H23C 109.5
H23B C23 H23C 109.5
Si4 C23 H23D 125.0
Si4' C23 H23D 109.5
H23A C23 H23D 71.2
H23B C23 H23D 38.3
H23C C23 H23D 122.3
Si4 C23 H23E 68.1
Si4' C23 H23E 109.5
H23A C23 H23E 177.5
H23B C23 H23E 71.2
H23C C23 H23E 72.3
H23D C23 H23E 109.5
Si4 C23 H23F 123.4
Si4' C23 H23F 109.5
H23A C23 H23F 72.3
H23B C23 H23F 123.4
H23C C23 H23F 37.2
H23D C23 H23F 109.5
H23E C23 H23F 109.5
Si4 C24 Si4' 42.5(3)
Si4 C24 H24A 109.5
Si4' C24 H24A 67.0
Si4 C24 H24B 109.5
Si4' C24 H24B 122.8
H24A C24 H24B 109.5
Si4 C24 H24C 109.5
Si4' C24 H24C 125.9
H24A C24 H24C 109.5
H24B C24 H24C 109.5
Si4 C24 H24D 127.4
Si4' C24 H24D 109.5
H24A C24 H24D 66.8
H24B C24 H24D 121.3
H24C C24 H24D 42.8
Si4 C24 H24E 121.2
Si4' C24 H24E 109.5
H24A C24 H24E 78.0
H24B C24 H24E 31.5
H24C C24 H24E 122.9
H24D C24 H24E 109.5
Si4 C24 H24F 67.1
Si4' C24 H24F 109.5
H24A C24 H24F 172.6
H24B C24 H24F 78.0
H24C C24 H24F 66.7
H24D C24 H24F 109.5
H24E C24 H24F 109.5

loop_
_geom_bond_atom_site_label_1
_geom_bond_atom_site_label_2
_geom_bond_distance
Cl1 Si1 2.0797(19)
Si1 O1 1.650(3)
Si1 O2 1.668(3)
Si1 C16 1.834(4)
Si3 C21 1.891(5)
Si3 C20 1.896(6)
Si3 C16 1.923(5)
Si3 C22 1.933(4)
Si3 H20D 1.7177
Si3 H21D 1.7489
C22 H22A 0.9600
C22 H22B 0.9600
C22 H22C 0.9600
Si4 C25 1.873(12)
Si4 C24 1.880(6)
Si4 C23 1.891(6)
Si4 C16 1.941(4)
Si4 H23E 1.7734
Si4 H24F 1.7477
C25 H25A 0.9600
C25 H25B 0.9600
C25 H25C 0.9600
Si1' O2 1.806(8)
Si1' C16 1.813(8)
Si1' O1 1.913(8)
Si3' C22' 1.86(6)
Si3' C20 1.871(10)
Si3' C16 1.997(8)
Si3' C21 2.038(10)
C22' H22D 0.9600
C22' H22E 0.9600
C22' H22F 0.9600
Si4' C16 1.867(8)
Si4' C24 1.970(9)
Si4' C23 2.044(10)
Si2 C18 1.865(6)
Si2 C17 1.869(6)
Si2 C19 1.881(5)
Si2 C16 1.933(5)
O2 C8 1.440(5)
O1 C1 1.438(5)
O3 C1 1.396(5)
O3 C15 1.429(6)
C1 C2 1.520(7)
C1 C8 1.574(6)
C2 C3 1.373(7)
C2 C7 1.392(8)
C3 C4 1.383(10)
C3 H3 0.9300
C4 C5 1.366(12)
C4 H4 0.9300
C5 C6 1.350(12)
C5 H5 0.9300
C6 C7 1.405(10)
C6 H6 0.9300
C7 H7 0.9300
C8 C9 1.513(6)
C9 C10 1.383(7)
C9 C14 1.385(7)
C10 C11 1.386(7)
C10 H10 0.9300
C11 C12 1.358(8)
C11 H11 0.9300
C12 C13 1.362(8)
C12 H12 0.9300
C13 C14 1.379(7)
C13 H13 0.9300
C14 H14 0.9300
C15 H15A 0.9600
C15 H15B 0.9600
C15 H15C 0.9600
C17 H17A 0.9600
C17 H17B 0.9600
C17 H17C 0.9600
C18 H18A 0.9600
C18 H18B 0.9600
C18 H18C 0.9600
C19 H19A 0.9600
C19 H19B 0.9600
C19 H19C 0.9600
C20 H20A 0.9600
C20 H20B 0.9600
C20 H20C 0.9600
C20 H20D 0.9600
C20 H20E 0.9600
C20 H20F 0.9600
C21 H21A 0.9600
C21 H21B 0.9600
C21 H21C 0.9600
C21 H21D 0.9600
C21 H21E 0.9600
C21 H21F 0.9600
C23 H23A 0.9600
C23 H23B 0.9600
C23 H23C 0.9600
C23 H23D 0.9600
C23 H23E 0.9600
C23 H23F 0.9600
C24 H24A 0.9600
C24 H24B 0.9600
C24 H24C 0.9600
C24 H24D 0.9600
C24 H24E 0.9600
C24 H24F 0.9600
